data_7211569
loop_
_publ_author_name
'Song, Yu-Fei'
'Long, De-Liang'
'Cronin, Leroy'

_publ_section_title
;
 Hybrid polyoxometalate clusters with appended aromatic platforms
;
_journal_issue 1
_journal_name_full CrystEngComm
_journal_page_first 109
_journal_paper_doi 10.1039/b910434h
_journal_volume 12
_journal_year 2010
_chemical_formula_sum 'C83 H150 Mn Mo6 N6 O27'
_chemical_formula_weight 2308.68
_chemical_name_systematic
;
?
;
_space_group_IT_number 15
_symmetry_cell_setting monoclinic
_symmetry_space_group_name_Hall '-C 2yc'
_symmetry_space_group_name_H-M 'C 1 2/c 1'
_atom_sites_solution_hydrogens geom
_atom_sites_solution_primary direct
_atom_sites_solution_secondary difmap
_audit_creation_method SHELXL-97
_cell_angle_alpha 90.00
_cell_angle_beta 128.073(2)
_cell_angle_gamma 90.00
_cell_formula_units_Z 4
_cell_length_a 37.5576(15)
_cell_length_b 13.7547(6)
_cell_length_c 25.1345(10)
_cell_measurement_reflns_used 5571
_cell_measurement_temperature 100(2)
_cell_measurement_theta_max 25.0
_cell_measurement_theta_min 2.21
_cell_volume 10221.6(8)
_computing_cell_refinement Apex2
_computing_data_collection Apex2
_computing_data_reduction Apex2
_computing_structure_refinement 'SHELXL-97 (Sheldrick, 1997)'
_computing_structure_solution 'SHELXS-97 (Sheldrick, 1997)'
_diffrn_ambient_temperature 100(2)
_diffrn_measured_fraction_theta_full 0.996
_diffrn_measured_fraction_theta_max 0.996
_diffrn_measurement_device_type 'Bruker Apex CCD'
_diffrn_measurement_method '\w scans'
_diffrn_radiation_monochromator graphite
_diffrn_radiation_source 'fine-focus sealed tube'
_diffrn_radiation_type MoK\a
_diffrn_radiation_wavelength 0.71073
_diffrn_reflns_av_R_equivalents 0.0705
_diffrn_reflns_av_sigmaI/netI 0.0523
_diffrn_reflns_limit_h_max 44
_diffrn_reflns_limit_h_min -44
_diffrn_reflns_limit_k_max 16
_diffrn_reflns_limit_k_min -15
_diffrn_reflns_limit_l_max 29
_diffrn_reflns_limit_l_min -28
_diffrn_reflns_number 76149
_diffrn_reflns_theta_full 25.07
_diffrn_reflns_theta_max 25.07
_diffrn_reflns_theta_min 1.38
_diffrn_standards_decay_% none
_exptl_absorpt_coefficient_mu 0.903
_exptl_absorpt_correction_T_max 0.923
_exptl_absorpt_correction_T_min 0.854
_exptl_absorpt_correction_type empirical
_exptl_absorpt_process_details SADABS
_exptl_crystal_colour orange
_exptl_crystal_density_diffrn 1.500
_exptl_crystal_density_meas ?
_exptl_crystal_density_method 'not measured'
_exptl_crystal_description block
_exptl_crystal_F_000 4760
_exptl_crystal_size_max 0.18
_exptl_crystal_size_mid 0.14
_exptl_crystal_size_min 0.09
_refine_diff_density_max 1.35
_refine_diff_density_min -0.66
_refine_diff_density_rms 0.14
_refine_ls_extinction_coef none
_refine_ls_extinction_method none
_refine_ls_goodness_of_fit_ref 1.064
_refine_ls_hydrogen_treatment riding
_refine_ls_matrix_type full
_refine_ls_number_parameters 569
_refine_ls_number_reflns 9053
_refine_ls_number_restraints 6
_refine_ls_restrained_S_all 1.067
_refine_ls_R_factor_all 0.0787
_refine_ls_R_factor_gt 0.0495
_refine_ls_shift/su_max 0.001
_refine_ls_shift/su_mean 0.000
_refine_ls_structure_factor_coef Fsqd
_refine_ls_weighting_details 'calc w=1/[\s^2^(Fo^2^)+(0.0825P)^2^+69.2648P] where P=(Fo^2^+2Fc^2^)/3'
_refine_ls_weighting_scheme calc
_refine_ls_wR_factor_gt 0.1444
_refine_ls_wR_factor_ref 0.1635
_reflns_number_gt 6487
_reflns_number_total 9053
_reflns_threshold_expression >2sigma(I)
_cod_data_source_file b910434h.txt
_cod_data_source_block ys11101
_cod_depositor_comments
;
The following automatic conversions were performed:

'_exptl_crystal_density_meas' value 'none' was changed to '?' - the
value is perceived as not measured.

Automatic conversion script
Id: cif_fix_values 3008 2015-01-20 13:52:24Z robertas 
;
_cod_original_cell_volume 10221.6(7)
_cod_original_sg_symbol_H-M C2/c
_cod_database_code 7211569

loop_
_symmetry_equiv_pos_as_xyz
'x, y, z'
'-x, y, -z+1/2'
'x+1/2, y+1/2, z'
'-x+1/2, y+1/2, -z+1/2'
'-x, -y, -z'
'x, -y, z-1/2'
'-x+1/2, -y+1/2, -z'
'x+1/2, -y+1/2, z-1/2'

loop_
_atom_site_label
_atom_site_type_symbol
_atom_site_fract_x
_atom_site_fract_y
_atom_site_fract_z
_atom_site_U_iso_or_equiv
_atom_site_adp_type
_atom_site_occupancy
_atom_site_symmetry_multiplicity
_atom_site_calc_flag
_atom_site_refinement_flags
_atom_site_disorder_assembly
_atom_site_disorder_group
Mo1 Mo 0.177786(17) 0.89240(4) 0.49912(3) 0.02309(16) Uani 1 1 d . . .
Mo2 Mo 0.158606(18) 0.84045(4) 0.35251(2) 0.02545(17) Uani 1 1 d . . .
Mo3 Mo 0.268753(18) 0.80140(4) 0.64661(2) 0.02426(16) Uani 1 1 d . . .
Mn Mn 0.2500 0.7500 0.5000 0.0183(3) Uani 1 2 d S . .
O1 O 0.22434(13) 0.8776(3) 0.4672(2) 0.0235(9) Uani 1 1 d . . .
O2 O 0.21456(12) 0.7409(3) 0.53243(18) 0.0209(9) Uani 1 1 d . . .
O3 O 0.19641(13) 0.6966(3) 0.4043(2) 0.0241(9) Uani 1 1 d . . .
O4 O 0.16611(14) 1.0119(3) 0.4756(2) 0.0309(10) Uani 1 1 d . . .
O5 O 0.14511(14) 0.8620(3) 0.5222(2) 0.0297(10) Uani 1 1 d . . .
O6 O 0.23583(14) 0.9084(3) 0.5858(2) 0.0263(10) Uani 1 1 d . . .
O7 O 0.31187(15) 0.8631(4) 0.7153(2) 0.0355(11) Uani 1 1 d . . .
O8 O 0.23396(15) 0.7676(3) 0.6657(2) 0.0329(11) Uani 1 1 d . . .
O9 O 0.14357(13) 0.8287(3) 0.4127(2) 0.0272(10) Uani 1 1 d . . .
O10 O 0.20564(14) 0.8242(3) 0.34369(19) 0.0271(10) Uani 1 1 d . . .
O11 O 0.15020(16) 0.9615(3) 0.3345(2) 0.0378(12) Uani 1 1 d . . .
O12 O 0.11273(15) 0.7840(4) 0.2830(2) 0.0376(12) Uani 1 1 d . . .
N1 N 0.32690(19) 1.0136(4) 0.5266(3) 0.0309(13) Uani 1 1 d . . .
N2 N 0.4943(2) 1.3650(5) 0.5798(4) 0.0546(18) Uani 1 1 d . . .
N3 N 0.19004(19) 0.9674(4) 0.1950(3) 0.0373(14) Uani 1 1 d . B .
N4 N 0.0000 0.9201(6) 0.2500 0.0324(19) Uani 1 2 d S . .
C1 C 0.3048(2) 0.9220(5) 0.5221(3) 0.0257(14) Uani 1 1 d . . .
C2 C 0.2552(2) 0.9547(5) 0.4824(3) 0.0277(14) Uani 1 1 d . . .
H2A H 0.2536 1.0050 0.5090 0.033 Uiso 1 1 calc R . .
H2B H 0.2453 0.9850 0.4395 0.033 Uiso 1 1 calc R . .
C3 C 0.1893(2) 0.6532(5) 0.5180(3) 0.0255(14) Uani 1 1 d . . .
H3A H 0.1569 0.6697 0.4916 0.031 Uiso 1 1 calc R . .
H3B H 0.1993 0.6235 0.5611 0.031 Uiso 1 1 calc R . .
C4 C 0.1745(2) 0.6126(5) 0.4056(3) 0.0271(14) Uani 1 1 d . . .
H4A H 0.1765 0.5590 0.3812 0.032 Uiso 1 1 calc R . .
H4B H 0.1421 0.6275 0.3813 0.032 Uiso 1 1 calc R . .
C5 C 0.3674(3) 1.0173(6) 0.5531(4) 0.050(2) Uani 1 1 d . . .
H5 H 0.3850 0.9598 0.5723 0.060 Uiso 1 1 calc R . .
C6 C 0.3898(3) 1.1092(5) 0.5564(4) 0.0437(19) Uani 1 1 d . . .
C7 C 0.3644(3) 1.1959(5) 0.5291(4) 0.0407(18) Uani 1 1 d . . .
H7 H 0.3331 1.1954 0.5090 0.049 Uiso 1 1 calc R . .
C8 C 0.3844(2) 1.2802(6) 0.5316(4) 0.0407(18) Uani 1 1 d . . .
H8 H 0.3669 1.3380 0.5133 0.049 Uiso 1 1 calc R . .
C9 C 0.4307(2) 1.2830(5) 0.5609(3) 0.0373(17) Uani 1 1 d . . .
C10 C 0.4559(3) 1.1983(6) 0.5881(5) 0.072(3) Uani 1 1 d . . .
H10 H 0.4872 1.1985 0.6082 0.087 Uiso 1 1 calc R . .
C11 C 0.4349(3) 1.1126(7) 0.5856(6) 0.078(3) Uani 1 1 d . . .
H11 H 0.4524 1.0550 0.6047 0.094 Uiso 1 1 calc R . .
C12 C 0.4522(2) 1.3737(5) 0.5614(4) 0.0381(17) Uani 1 1 d . . .
C13 C 0.4307(2) 1.4629(5) 0.5426(3) 0.0364(17) Uani 1 1 d . . .
H13 H 0.4015 1.4683 0.5314 0.044 Uiso 1 1 calc R . .
C14 C 0.4510(3) 1.5434(6) 0.5400(4) 0.0434(19) Uani 1 1 d . . .
H14 H 0.4355 1.6039 0.5249 0.052 Uiso 1 1 calc R . .
C15 C 0.4940(3) 1.5356(7) 0.5595(4) 0.055(2) Uani 1 1 d . . .
H15 H 0.5092 1.5906 0.5594 0.066 Uiso 1 1 calc R . .
C16 C 0.5140(3) 1.4462(7) 0.5791(5) 0.061(2) Uani 1 1 d . . .
H16 H 0.5440 1.4410 0.5932 0.074 Uiso 1 1 calc R . .
C17 C 0.2291(2) 0.9792(6) 0.2699(3) 0.0440(19) Uani 1 1 d . . .
H17A H 0.2457 0.9168 0.2873 0.053 Uiso 1 1 calc R . .
H17B H 0.2166 0.9929 0.2941 0.053 Uiso 1 1 calc R . .
C18 C 0.2628(3) 1.0602(7) 0.2865(4) 0.057(2) Uani 1 1 d . . .
H18A H 0.2480 1.1244 0.2769 0.068 Uiso 1 1 calc R . .
H18B H 0.2723 1.0530 0.2577 0.068 Uiso 1 1 calc R . .
C19 C 0.3045(3) 1.0545(7) 0.3615(4) 0.052(2) Uani 1 1 d . . .
H19A H 0.3204 1.1178 0.3753 0.062 Uiso 1 1 calc R . .
H19B H 0.2941 1.0433 0.3890 0.062 Uiso 1 1 calc R . .
C20 C 0.3362(3) 0.9782(8) 0.3761(5) 0.069(3) Uani 1 1 d . . .
H20A H 0.3203 0.9156 0.3605 0.104 Uiso 1 1 calc R . .
H20B H 0.3606 0.9752 0.4249 0.104 Uiso 1 1 calc R . .
H20C H 0.3489 0.9922 0.3527 0.104 Uiso 1 1 calc R . .
C21 C 0.2065(2) 0.9335(5) 0.1556(3) 0.0390(17) Uani 1 1 d . . .
H21A H 0.1801 0.9304 0.1072 0.047 Uiso 1 1 calc R . .
H21B H 0.2273 0.9834 0.1605 0.047 Uiso 1 1 calc R . .
C22 C 0.2302(4) 0.8368(7) 0.1758(5) 0.071(3) Uani 1 1 d . . .
H22A H 0.2089 0.7846 0.1665 0.085 Uiso 1 1 calc R . .
H22B H 0.2557 0.8367 0.2248 0.085 Uiso 1 1 calc R . .
C23 C 0.2480(3) 0.8177(8) 0.1364(6) 0.076(3) Uani 1 1 d . . .
H23A H 0.2558 0.7481 0.1399 0.091 Uiso 1 1 calc R . .
H23B H 0.2242 0.8332 0.0881 0.091 Uiso 1 1 calc R . .
C24 C 0.2892(4) 0.8791(8) 0.1637(6) 0.093(4) Uani 1 1 d . . .
H24A H 0.2805 0.9478 0.1547 0.139 Uiso 1 1 calc R . .
H24B H 0.3024 0.8605 0.1416 0.139 Uiso 1 1 calc R . .
H24C H 0.3115 0.8688 0.2125 0.139 Uiso 1 1 calc R . .
C25 C 0.1659(2) 1.0622(5) 0.1634(3) 0.0394(18) Uani 1 1 d . . .
H25A H 0.1409 1.0500 0.1150 0.047 Uiso 1 1 calc R A 1
H25B H 0.1874 1.1071 0.1655 0.047 Uiso 1 1 calc R A 1
C26 C 0.1462(3) 1.1144(7) 0.1940(4) 0.058(2) Uani 1 1 d D B 1
C27 C 0.1353(6) 1.2192(12) 0.1771(9) 0.047(4) Uiso 0.50 1 d P B 1
C28 C 0.1033(5) 1.2331(12) 0.1054(8) 0.028(4) Uiso 0.40 1 d P B 1
C29 C 0.1586(3) 0.8917(6) 0.1914(4) 0.047(2) Uani 1 1 d . . .
H29A H 0.1763 0.8319 0.2145 0.056 Uiso 1 1 calc R B .
H29B H 0.1484 0.9169 0.2168 0.056 Uiso 1 1 calc R . .
C30 C 0.1171(3) 0.8646(7) 0.1206(4) 0.062(3) Uani 1 1 d . B .
H30A H 0.1265 0.8410 0.0937 0.074 Uiso 1 1 calc R C 1
H30B H 0.0977 0.9225 0.0977 0.074 Uiso 1 1 calc R C 1
C31 C 0.0904(4) 0.7841(8) 0.1254(5) 0.077(3) Uani 1 1 d D B 1
C32 C 0.1044(7) 0.6893(13) 0.1242(11) 0.054(5) Uiso 0.40 1 d PD B 1
C32' C 0.0610(5) 0.7237(12) 0.0678(8) 0.061(4) Uiso 0.60 1 d P D 2
C33 C 0.0334(2) 0.8574(6) 0.3113(3) 0.0392(18) Uani 1 1 d . . .
H33A H 0.0521 0.8214 0.3023 0.047 Uiso 1 1 calc R . .
H33B H 0.0540 0.9009 0.3502 0.047 Uiso 1 1 calc R . .
C34 C 0.0135(2) 0.7844(5) 0.3318(3) 0.0396(17) Uani 1 1 d . . .
H34A H -0.0086 0.7423 0.2929 0.047 Uiso 1 1 calc R . .
H34B H -0.0025 0.8191 0.3460 0.047 Uiso 1 1 calc R . .
C35 C 0.0516(3) 0.7222(6) 0.3903(4) 0.048(2) Uani 1 1 d . . .
H35A H 0.0628 0.6775 0.3727 0.058 Uiso 1 1 calc R . .
H35B H 0.0769 0.7653 0.4239 0.058 Uiso 1 1 calc R . .
C36 C 0.0378(3) 0.6631(7) 0.4253(5) 0.066(3) Uani 1 1 d . . .
H36A H 0.0305 0.7068 0.4481 0.099 Uiso 1 1 calc R . .
H36B H 0.0627 0.6201 0.4586 0.099 Uiso 1 1 calc R . .
H36C H 0.0111 0.6239 0.3919 0.099 Uiso 1 1 calc R . .
C37 C 0.0272(2) 0.9821(5) 0.2364(3) 0.0348(16) Uani 1 1 d . . .
H37A H 0.0059 1.0126 0.1913 0.042 Uiso 1 1 calc R . .
H37B H 0.0473 0.9387 0.2342 0.042 Uiso 1 1 calc R . .
C38 C 0.0561(2) 1.0623(6) 0.2878(4) 0.0428(18) Uani 1 1 d . . .
H38A H 0.0378 1.0992 0.2971 0.051 Uiso 1 1 calc R . .
H38B H 0.0820 1.0328 0.3308 0.051 Uiso 1 1 calc R . .
C39 C 0.0736(3) 1.1309(6) 0.2616(4) 0.050(2) Uani 1 1 d . . .
H39A H 0.0904 1.0930 0.2500 0.060 Uiso 1 1 calc R . .
H39B H 0.0476 1.1621 0.2196 0.060 Uiso 1 1 calc R . .
C40 C 0.1040(4) 1.2084(9) 0.3115(6) 0.096(4) Uiso 1 1 d . . .
H40A H 0.0859 1.2563 0.3143 0.144 Uiso 1 1 calc R . .
H40B H 0.1200 1.2406 0.2970 0.144 Uiso 1 1 calc R . .
H40C H 0.1261 1.1789 0.3561 0.144 Uiso 1 1 calc R . .
O13 O 0.1967(5) 0.1358(11) 0.3665(7) 0.079(4) Uiso 0.50 1 d P . .
H13A H 0.2157 0.0940 0.3745 0.119 Uiso 0.50 1 calc PR . .
C41 C 0.2130(7) 0.1852(15) 0.4308(10) 0.073(6) Uiso 0.50 1 d P . .
H41A H 0.2459 0.1927 0.4595 0.110 Uiso 0.50 1 calc PR . .
H41B H 0.2050 0.1461 0.4545 0.110 Uiso 0.50 1 calc PR . .
H41C H 0.1989 0.2495 0.4206 0.110 Uiso 0.50 1 calc PR . .
C28' C 0.1019(12) 1.270(3) 0.1606(18) 0.043(9) Uiso 0.20 1 d P E 2
C27' C 0.1201(9) 1.2043(17) 0.1422(14) 0.042(6) Uiso 0.30 1 d PD E 2
O14 O 0.9634(7) 0.4900(16) 0.3849(10) 0.070(6) Uiso 0.30 1 d PD F 1
C42 C 0.9539(9) 0.472(2) 0.3181(12) 0.055(7) Uiso 0.30 1 d PD F 1
O14' O 0.9279(8) 0.4654(17) 0.3322(11) 0.037(6) Uiso 0.20 1 d PD G 2
C42' C 0.9131(11) 0.511(2) 0.2702(13) 0.029(7) Uiso 0.20 1 d PD G 2
O14" O 0.9689(7) 0.4527(17) 0.4371(9) 0.043(6) Uiso 0.20 1 d PD H 3
C42" C 1.0000 0.5000 0.5000 0.075(10) Uiso 0.40 2 d SPD . 3
O15 O 0.9303(10) 0.515(2) 0.2566(15) 0.063(8) Uiso 0.20 1 d PD I 3
C43 C 0.9605(13) 0.523(3) 0.237(2) 0.052(10) Uiso 0.20 1 d PD I 3

loop_
_atom_site_aniso_label
_atom_site_aniso_U_11
_atom_site_aniso_U_22
_atom_site_aniso_U_33
_atom_site_aniso_U_23
_atom_site_aniso_U_13
_atom_site_aniso_U_12
Mo1 0.0248(3) 0.0260(3) 0.0212(3) 0.0007(2) 0.0155(3) 0.0053(2)
Mo2 0.0245(3) 0.0335(4) 0.0171(3) 0.0049(2) 0.0122(2) 0.0083(2)
Mo3 0.0285(3) 0.0294(3) 0.0177(3) 0.0006(2) 0.0156(3) 0.0048(2)
Mn 0.0201(6) 0.0212(7) 0.0153(6) 0.0018(5) 0.0116(5) 0.0038(5)
O1 0.024(2) 0.025(2) 0.023(2) -0.0017(18) 0.0154(19) -0.0027(19)
O2 0.021(2) 0.021(2) 0.019(2) 0.0022(17) 0.0113(18) 0.0000(18)
O3 0.029(2) 0.026(2) 0.021(2) -0.0008(18) 0.0171(19) -0.0009(19)
O4 0.034(2) 0.027(3) 0.034(2) 0.005(2) 0.022(2) 0.011(2)
O5 0.031(2) 0.035(3) 0.030(2) 0.000(2) 0.022(2) 0.003(2)
O6 0.032(2) 0.022(2) 0.027(2) -0.0027(18) 0.020(2) 0.0035(19)
O7 0.033(3) 0.045(3) 0.024(2) -0.003(2) 0.015(2) 0.002(2)
O8 0.039(3) 0.039(3) 0.031(2) 0.003(2) 0.026(2) 0.007(2)
O9 0.024(2) 0.037(3) 0.020(2) -0.0020(19) 0.0135(19) 0.002(2)
O10 0.034(2) 0.032(3) 0.019(2) 0.0077(18) 0.018(2) 0.009(2)
O11 0.046(3) 0.038(3) 0.035(3) 0.011(2) 0.028(2) 0.015(2)
O12 0.028(2) 0.057(3) 0.021(2) -0.002(2) 0.012(2) 0.004(2)
N1 0.035(3) 0.030(3) 0.035(3) -0.004(3) 0.025(3) -0.005(3)
N2 0.037(4) 0.051(5) 0.069(5) 0.001(4) 0.029(4) -0.001(3)
N3 0.047(4) 0.041(4) 0.023(3) 0.004(3) 0.021(3) -0.012(3)
N4 0.017(4) 0.044(5) 0.031(4) 0.000 0.012(3) 0.000
C1 0.030(3) 0.026(4) 0.027(3) -0.002(3) 0.021(3) -0.004(3)
C2 0.029(3) 0.028(4) 0.025(3) 0.001(3) 0.016(3) 0.002(3)
C3 0.032(4) 0.027(4) 0.026(3) -0.002(3) 0.022(3) -0.002(3)
C4 0.027(3) 0.028(4) 0.027(3) -0.001(3) 0.017(3) -0.002(3)
C5 0.050(5) 0.030(5) 0.055(5) 0.006(4) 0.025(4) 0.002(4)
C6 0.042(4) 0.031(5) 0.047(4) 0.000(4) 0.022(4) -0.004(4)
C7 0.039(4) 0.039(5) 0.046(4) -0.003(4) 0.028(4) 0.000(4)
C8 0.044(4) 0.040(5) 0.046(4) -0.003(3) 0.031(4) 0.002(4)
C9 0.033(4) 0.040(5) 0.032(4) 0.004(3) 0.016(3) 0.008(3)
C10 0.045(5) 0.040(6) 0.108(8) 0.012(5) 0.034(6) -0.006(4)
C11 0.034(5) 0.050(6) 0.115(9) 0.012(6) 0.027(5) 0.003(4)
C12 0.039(4) 0.039(5) 0.037(4) 0.002(3) 0.024(4) 0.001(3)
C13 0.035(4) 0.037(4) 0.038(4) -0.004(3) 0.023(3) 0.000(3)
C14 0.047(5) 0.047(5) 0.042(4) 0.000(4) 0.030(4) -0.003(4)
C15 0.051(5) 0.049(6) 0.067(6) -0.002(4) 0.037(5) -0.005(4)
C16 0.044(5) 0.054(6) 0.084(7) 0.009(5) 0.039(5) 0.001(4)
C17 0.046(4) 0.050(5) 0.026(4) 0.008(3) 0.018(3) -0.014(4)
C18 0.057(5) 0.066(6) 0.034(4) 0.004(4) 0.022(4) -0.019(5)
C19 0.048(5) 0.063(6) 0.033(4) 0.005(4) 0.020(4) -0.007(4)
C20 0.072(6) 0.086(8) 0.057(6) 0.007(5) 0.043(5) -0.002(6)
C21 0.047(4) 0.040(5) 0.029(4) 0.003(3) 0.023(4) -0.006(4)
C22 0.097(8) 0.044(6) 0.090(7) 0.006(5) 0.068(7) -0.001(5)
C23 0.068(7) 0.065(7) 0.101(8) -0.005(6) 0.055(6) 0.004(5)
C24 0.070(7) 0.084(8) 0.116(10) 0.034(7) 0.054(7) 0.025(6)
C25 0.044(4) 0.041(5) 0.032(4) 0.001(3) 0.023(4) -0.013(4)
C26 0.046(5) 0.078(7) 0.055(5) -0.012(5) 0.034(5) -0.011(5)
C29 0.055(5) 0.053(5) 0.033(4) 0.004(4) 0.028(4) -0.020(4)
C30 0.072(6) 0.087(7) 0.038(4) -0.017(4) 0.039(5) -0.041(5)
C31 0.093(7) 0.081(8) 0.083(7) -0.033(6) 0.068(6) -0.059(6)
C33 0.030(4) 0.054(5) 0.030(4) 0.005(3) 0.017(3) 0.001(3)
C34 0.041(4) 0.037(4) 0.035(4) 0.004(3) 0.021(4) 0.002(3)
C35 0.045(5) 0.041(5) 0.049(5) 0.004(4) 0.025(4) 0.002(4)
C36 0.067(6) 0.060(6) 0.068(6) 0.024(5) 0.040(5) 0.003(5)
C37 0.029(4) 0.045(5) 0.032(4) 0.002(3) 0.019(3) 0.001(3)
C38 0.039(4) 0.055(5) 0.041(4) 0.000(4) 0.028(4) 0.002(4)
C39 0.057(5) 0.045(5) 0.054(5) -0.002(4) 0.036(4) -0.006(4)

loop_
_atom_type_symbol
_atom_type_description
_atom_type_scat_dispersion_real
_atom_type_scat_dispersion_imag
_atom_type_scat_source
Mo Mo -1.6832 0.6857 'International Tables Vol C Tables 4.2.6.8 and 6.1.1.4'
Mn Mn 0.3368 0.7283 'International Tables Vol C Tables 4.2.6.8 and 6.1.1.4'
O O 0.0106 0.0060 'International Tables Vol C Tables 4.2.6.8 and 6.1.1.4'
N N 0.0061 0.0033 'International Tables Vol C Tables 4.2.6.8 and 6.1.1.4'
C C 0.0033 0.0016 'International Tables Vol C Tables 4.2.6.8 and 6.1.1.4'
H H 0.0000 0.0000 'International Tables Vol C Tables 4.2.6.8 and 6.1.1.4'

loop_
_geom_angle_atom_site_label_1
_geom_angle_atom_site_label_2
_geom_angle_atom_site_label_3
_geom_angle
_geom_angle_site_symmetry_1
_geom_angle_site_symmetry_3
O5 Mo1 O4 105.6(2) . .
O5 Mo1 O6 101.21(19) . .
O4 Mo1 O6 98.7(2) . .
O5 Mo1 O9 98.80(19) . .
O4 Mo1 O9 101.4(2) . .
O6 Mo1 O9 146.53(17) . .
O5 Mo1 O1 160.77(19) . .
O4 Mo1 O1 92.99(17) . .
O6 Mo1 O1 80.41(15) . .
O9 Mo1 O1 72.11(15) . .
O5 Mo1 O2 92.84(18) . .
O4 Mo1 O2 160.84(17) . .
O6 Mo1 O2 72.00(15) . .
O9 Mo1 O2 80.50(16) . .
O1 Mo1 O2 69.25(14) . .
O11 Mo2 O12 105.5(2) . .
O11 Mo2 O9 101.3(2) . .
O12 Mo2 O9 99.6(2) . .
O11 Mo2 O10 96.6(2) . .
O12 Mo2 O10 104.39(19) . .
O9 Mo2 O10 144.88(17) . .
O11 Mo2 O3 159.25(19) . .
O12 Mo2 O3 93.9(2) . .
O9 Mo2 O3 82.03(16) . .
O10 Mo2 O3 71.15(15) . .
O11 Mo2 O1 89.79(19) . .
O12 Mo2 O1 163.22(19) . .
O9 Mo2 O1 70.13(15) . .
O10 Mo2 O1 80.05(15) . .
O3 Mo2 O1 71.92(14) . .
O7 Mo3 O8 105.4(2) . .
O7 Mo3 O10 103.4(2) . 7_566
O8 Mo3 O10 97.4(2) . 7_566
O7 Mo3 O6 99.7(2) . .
O8 Mo3 O6 101.74(19) . .
O10 Mo3 O6 144.70(16) 7_566 .
O7 Mo3 O3 92.67(18) . 7_566
O8 Mo3 O3 160.58(19) . 7_566
O10 Mo3 O3 70.91(16) 7_566 7_566
O6 Mo3 O3 81.82(16) . 7_566
O7 Mo3 O2 162.84(18) . .
O8 Mo3 O2 90.58(17) . .
O10 Mo3 O2 80.23(15) 7_566 .
O6 Mo3 O2 70.27(15) . .
O3 Mo3 O2 72.49(13) 7_566 .
O1 Mn O1 180.000(1) 7_566 .
O1 Mn O2 86.97(16) 7_566 7_566
O1 Mn O2 93.03(16) . 7_566
O1 Mn O2 93.03(16) 7_566 .
O1 Mn O2 86.97(16) . .
O2 Mn O2 180.00(9) 7_566 .
O1 Mn O3 92.58(16) 7_566 .
O1 Mn O3 87.42(16) . .
O2 Mn O3 87.86(15) 7_566 .
O2 Mn O3 92.14(15) . .
O1 Mn O3 87.42(16) 7_566 7_566
O1 Mn O3 92.58(16) . 7_566
O2 Mn O3 92.14(15) 7_566 7_566
O2 Mn O3 87.86(15) . 7_566
O3 Mn O3 180.000(1) . 7_566
C2 O1 Mn 116.7(3) . .
C2 O1 Mo1 119.6(3) . .
Mn O1 Mo1 102.40(17) . .
C2 O1 Mo2 122.3(3) . .
Mn O1 Mo2 101.01(17) . .
Mo1 O1 Mo2 89.87(13) . .
C3 O2 Mn 117.6(3) . .
C3 O2 Mo1 120.2(3) . .
Mn O2 Mo1 101.38(16) . .
C3 O2 Mo3 121.9(3) . .
Mn O2 Mo3 100.50(15) . .
Mo1 O2 Mo3 89.85(14) . .
C4 O3 Mn 114.5(3) . .
C4 O3 Mo2 122.9(3) . .
Mn O3 Mo2 99.65(16) . .
C4 O3 Mo3 123.3(3) . 7_566
Mn O3 Mo3 99.15(16) . 7_566
Mo2 O3 Mo3 92.22(14) . 7_566
Mo1 O6 Mo3 122.5(2) . .
Mo2 O9 Mo1 122.4(2) . .
Mo3 O10 Mo2 120.9(2) 7_566 .
C5 N1 C1 121.8(6) . .
C16 N2 C12 117.3(7) . .
C25 N3 C17 111.6(6) . .
C25 N3 C21 105.9(5) . .
C17 N3 C21 111.6(6) . .
C25 N3 C29 111.5(6) . .
C17 N3 C29 105.4(5) . .
C21 N3 C29 111.0(6) . .
C33 N4 C33 110.8(8) 2 .
C33 N4 C37 109.8(4) 2 .
C33 N4 C37 107.3(4) . .
C33 N4 C37 107.3(4) 2 2
C33 N4 C37 109.8(4) . 2
C37 N4 C37 111.8(8) . 2
N1 C1 C2 101.5(5) . .
N1 C1 C4 108.8(5) . 7_566
C2 C1 C4 112.4(5) . 7_566
N1 C1 C3 108.7(5) . 7_566
C2 C1 C3 111.9(5) . 7_566
C4 C1 C3 112.9(5) 7_566 7_566
O1 C2 C1 114.3(5) . .
O2 C3 C1 112.9(5) . 7_566
O3 C4 C1 113.4(5) . 7_566
N1 C5 C6 122.1(7) . .
C11 C6 C7 118.2(7) . .
C11 C6 C5 121.8(7) . .
C7 C6 C5 119.9(7) . .
C8 C7 C6 120.5(7) . .
C7 C8 C9 121.0(7) . .
C10 C9 C8 118.8(7) . .
C10 C9 C12 120.0(7) . .
C8 C9 C12 121.2(6) . .
C9 C10 C11 119.4(8) . .
C6 C11 C10 122.1(8) . .
N2 C12 C13 120.7(7) . .
N2 C12 C9 116.4(7) . .
C13 C12 C9 122.9(6) . .
C14 C13 C12 120.5(7) . .
C13 C14 C15 119.2(8) . .
C16 C15 C14 117.7(8) . .
N2 C16 C15 124.4(8) . .
N3 C17 C18 114.6(5) . .
C17 C18 C19 109.9(6) . .
C20 C19 C18 113.6(8) . .
C22 C21 N3 116.4(6) . .
C21 C22 C23 110.0(8) . .
C24 C23 C22 110.3(9) . .
N3 C25 C26 117.4(6) . .
C27 C26 C25 116.2(9) . .
C28 C27 C26 111.0(14) . .
C30 C29 N3 115.6(5) . .
C29 C30 C31 109.3(7) . .
C32 C31 C30 112.9(12) . .
C34 C33 N4 116.6(5) . .
C33 C34 C35 109.4(6) . .
C36 C35 C34 114.1(7) . .
N4 C37 C38 116.1(5) . .
C39 C38 C37 110.7(6) . .
C40 C39 C38 112.9(7) . .
O14" C42" O14" 180.000(8) . 5_766

loop_
_geom_bond_atom_site_label_1
_geom_bond_atom_site_label_2
_geom_bond_distance
_geom_bond_site_symmetry_2
Mo1 O5 1.702(4) .
Mo1 O4 1.709(4) .
Mo1 O6 1.921(4) .
Mo1 O9 1.922(4) .
Mo1 O1 2.340(4) .
Mo1 O2 2.350(4) .
Mo2 O11 1.703(5) .
Mo2 O12 1.706(4) .
Mo2 O9 1.920(4) .
Mo2 O10 1.924(4) .
Mo2 O3 2.312(4) .
Mo2 O1 2.426(4) .
Mo3 O7 1.696(5) .
Mo3 O8 1.712(4) .
Mo3 O10 1.919(4) 7_566
Mo3 O6 1.924(4) .
Mo3 O3 2.327(4) 7_566
Mo3 O2 2.422(4) .
Mn O1 1.926(4) 7_566
Mn O1 1.926(4) .
Mn O2 1.947(4) 7_566
Mn O2 1.947(4) .
Mn O3 2.099(4) .
Mn O3 2.099(4) 7_566
O1 C2 1.438(7) .
O2 C3 1.435(7) .
O3 C4 1.430(7) .
O3 Mo3 2.327(4) 7_566
O10 Mo3 1.919(4) 7_566
N1 C5 1.229(9) .
N1 C1 1.474(8) .
N2 C16 1.348(11) .
N2 C12 1.350(9) .
N3 C25 1.504(9) .
N3 C17 1.522(8) .
N3 C21 1.526(9) .
N3 C29 1.534(8) .
N4 C33 1.519(8) 2
N4 C33 1.519(8) .
N4 C37 1.522(8) .
N4 C37 1.522(8) 2
C1 C2 1.541(9) .
C1 C4 1.546(8) 7_566
C1 C3 1.553(8) 7_566
C3 C1 1.553(8) 7_566
C4 C1 1.546(8) 7_566
C5 C6 1.491(10) .
C6 C11 1.370(11) .
C6 C7 1.413(10) .
C7 C8 1.364(10) .
C8 C9 1.411(10) .
C9 C10 1.386(11) .
C9 C12 1.482(10) .
C10 C11 1.399(12) .
C12 C13 1.383(10) .
C13 C14 1.369(10) .
C14 C15 1.371(10) .
C15 C16 1.366(12) .
C17 C18 1.538(10) .
C18 C19 1.541(10) .
C19 C20 1.455(12) .
C21 C22 1.504(11) .
C22 C23 1.519(13) .
C23 C24 1.507(14) .
C25 C26 1.538(11) .
C26 C27 1.486(19) .
C27 C28 1.43(2) .
C29 C30 1.521(10) .
C30 C31 1.548(11) .
C31 C32 1.414(16) .
C33 C34 1.518(10) .
C34 C35 1.531(10) .
C35 C36 1.507(11) .
C37 C38 1.529(10) .
C38 C39 1.514(10) .
C39 C40 1.500(13) .
O13 C41 1.49(2) .
C28' C27' 1.37(4) .
O14 C42 1.504(18) .
O14' C42' 1.439(18) .
O14" C42" 1.417(16) .
C42" O14" 1.417(16) 5_766
O15 C43 1.492(19) .
